data_4081430
loop_
_publ_author_name
'Kruckenberg, Achim'
'Wadepohl, Hubert'
'Gade, Lutz H.'

_publ_section_title
;
 Bis(diisopropylphosphinomethyl)amine Nickel(II) and Nickel(0) Complexes:
 Coordination Chemistry, Reactivity, and Catalytic Decarbonylative C--H
 Arylation of Benzoxazole
;
_journal_issue 18
_journal_name_full Organometallics
_journal_page_first 5153
_journal_paper_doi 10.1021/om400711d
_journal_volume 32
_journal_year 2013
_chemical_formula_moiety 'C17 H39 Cl2 N Ni P2'
_chemical_formula_sum 'C17 H39 Cl2 N Ni P2'
_chemical_formula_weight 449.04
_space_group_crystal_system orthorhombic
_space_group_IT_number 62
_space_group_name_Hall '-P 2ac 2n'
_space_group_name_H-M_alt 'P n m a'
_symmetry_cell_setting orthorhombic
_symmetry_Int_Tables_number 62
_symmetry_space_group_name_Hall '-P 2ac 2n'
_symmetry_space_group_name_H-M 'P n m a'
_atom_sites_solution_hydrogens mixed
_atom_sites_solution_primary iterative
_atom_sites_solution_secondary difmap
_audit_block_code ga_ak43
_audit_creation_date 2013-07-03
_audit_update_record 'Wed Jul  3 12:01:44 CEST 2013'
_cell_angle_alpha 90
_cell_angle_beta 90
_cell_angle_gamma 90
_cell_formula_units_Z 4
_cell_length_a 14.166(6)
_cell_length_b 15.512(6)
_cell_length_c 9.989(4)
_cell_measurement_reflns_used 8068
_cell_measurement_temperature 100(2)
_cell_measurement_theta_max 32.27
_cell_measurement_theta_min 2.82
_cell_volume 2195.0(15)
_computing_cell_refinement
;
SAINT 8.x (Bruker AXS, 1997-2012). Includes estimated systematic errors
 of the unit cell constants from Monte Carlo simulations.
;
_computing_data_collection 'SMART-5.631 (Bruker AXS, 2003)'
_computing_data_reduction 'SAINT 8.x (Bruker AXS, 1997-2011)'
_computing_molecular_graphics
;
O. V. Dolomanov, L. J. Bourhis, R. J. Gildea, J. A. K. Howard and H. Puschmann,
OLEX2: a complete structure solution, refinement and analysis program.
J. Appl. Cryst. (2009). 42, 339-341.
;
_computing_publication_material 'encif (Wadepohl, 2009-13); encifer 1.4 (CCDC, 2011)'
_computing_structure_refinement 'SHELXL-2013 (Sheldrick, 2013)'
_computing_structure_solution 'SUPERFLIP (Palatinus, 2007-2009)'
_diffrn_ambient_environment 'perfluoro polyether oil'
_diffrn_ambient_temperature 100(2)
_diffrn_detector 'CCD plate'
_diffrn_detector_area_resol_mean 8.19
_diffrn_detector_type CCD-PXL-KAF2
_diffrn_measured_fraction_theta_full 1.000
_diffrn_measured_fraction_theta_max 0.980
_diffrn_measurement_device 'three-circle diffractometer'
_diffrn_measurement_device_type 'Bruker AXS Smart 1000'
_diffrn_measurement_method '\f- and \w-scans'
_diffrn_measurement_specimen_support 'polyimid foil'
_diffrn_radiation_monochromator graphite
_diffrn_radiation_probe x-ray
_diffrn_radiation_type MoK\a
_diffrn_radiation_wavelength 0.71073
_diffrn_reflns_av_R_equivalents 0.0337
_diffrn_reflns_av_unetI/netI 0.0147
_diffrn_reflns_Laue_measured_fraction_full 1.000
_diffrn_reflns_Laue_measured_fraction_max 0.980
_diffrn_reflns_limit_h_max 20
_diffrn_reflns_limit_h_min -20
_diffrn_reflns_limit_k_max 22
_diffrn_reflns_limit_k_min -22
_diffrn_reflns_limit_l_max 14
_diffrn_reflns_limit_l_min -15
_diffrn_reflns_number 52410
_diffrn_reflns_point_group_measured_fraction_full 1.000
_diffrn_reflns_point_group_measured_fraction_max 0.980
_diffrn_reflns_theta_full 25.242
_diffrn_reflns_theta_max 32.393
_diffrn_reflns_theta_min 2.425
_diffrn_source 'sealed X-Ray tube (Mo)'
_diffrn_source_type 'fine focus tube'
_exptl_absorpt_coefficient_mu 1.273
_exptl_absorpt_correction_T_max 0.7464
_exptl_absorpt_correction_T_min 0.6577
_exptl_absorpt_correction_type multi-scan
_exptl_absorpt_process_details
;
multi-scan from symmetry-related measurements (Blessing 1995)
SADABS (Sheldrick & Bruker AXS, 2004-2008)
;
_exptl_crystal_colour orange
_exptl_crystal_density_diffrn 1.359
_exptl_crystal_description block
_exptl_crystal_F_000 960
_exptl_crystal_size_max 0.45
_exptl_crystal_size_mid 0.28
_exptl_crystal_size_min 0.24
_refine_diff_density_max 1.040
_refine_diff_density_min -0.380
_refine_diff_density_rms 0.080
_refine_ls_extinction_method none
_refine_ls_goodness_of_fit_ref 1.100
_refine_ls_hydrogen_treatment mixed
_refine_ls_matrix_type full
_refine_ls_number_parameters 138
_refine_ls_number_reflns 3972
_refine_ls_number_restraints 0
_refine_ls_restrained_S_all 1.100
_refine_ls_R_factor_all 0.0317
_refine_ls_R_factor_gt 0.0266
_refine_ls_shift/su_max 0.002
_refine_ls_shift/su_mean 0.000
_refine_ls_structure_factor_coef Fsqd
_refine_ls_weighting_details 'w=1/[\s^2^(Fo^2^)+(0.0380P)^2^+0.9944P] where P=(Fo^2^+2Fc^2^)/3'
_refine_ls_weighting_scheme calc
_refine_ls_wR_factor_gt 0.0685
_refine_ls_wR_factor_ref 0.0730
_reflns_Friedel_coverage 0.000
_reflns_number_gt 3575
_reflns_number_total 3972
_reflns_threshold_expression 'I > 2\s(I)'
_cod_data_source_file om400711d_si_002.cif
_cod_data_source_block ga_ak43
_cod_database_code 4081430
_audit_block_refno 1631
_audit_block_usercomment AK564
_olex2_refinement_description
;
1. Fixed Uiso
 At 1.2 times of:
  All C(H) groups, All C(H,H) groups
 At 1.5 times of:
  All C(H,H,H) groups
2. Others
 Fixed Sof: C15(0.5) H15(0.5) H16A(0.5) H16B(0.5) H16C(0.5) C17(0.5) H17A(0.5)
 H17B(0.5) H17C(0.5)
3.a Riding coordinates:
 C16(H16A,H16B,H16C)
3.b Ternary CH refined with riding coordinates:
 C15(H15)
3.c Me refined with riding coordinates:
 C17(H17A,H17B,H17C)
3.d Idealised Me refined as rotating group with stretchable bonds:
 C4(H4A,H4B,H4C), C5(H5A,H5B,H5C), C7(H7A,H7B,H7C), C8(H8A,H8B,H8C)
;
_shelx_estimated_absorpt_t_max 0.750
_shelx_estimated_absorpt_t_min 0.598

loop_
_symmetry_equiv_pos_as_xyz
'x, y, z'
'-x+1/2, -y, z+1/2'
'x+1/2, -y+1/2, -z+1/2'
'-x, y+1/2, -z'
'-x, -y, -z'
'x-1/2, y, -z-1/2'
'-x-1/2, y-1/2, z-1/2'
'x, -y-1/2, z'

loop_
_atom_site_label
_atom_site_type_symbol
_atom_site_fract_x
_atom_site_fract_y
_atom_site_fract_z
_atom_site_U_iso_or_equiv
_atom_site_adp_type
_atom_site_occupancy
_atom_site_site_symmetry_order
_atom_site_calc_flag
_atom_site_refinement_flags_posn
_atom_site_refinement_flags_adp
_atom_site_refinement_flags_occupancy
_atom_site_disorder_assembly
_atom_site_disorder_group
Ni Ni 0.74042(2) 0.7500 0.24710(2) 0.00984(6) Uani 1 2 d S T P . .
Cl1 Cl 0.81132(2) 0.85143(2) 0.12818(3) 0.01881(7) Uani 1 1 d . . . . .
P1 P 0.67028(2) 0.64572(2) 0.35426(3) 0.01255(6) Uani 1 1 d . . . . .
N N 0.60161(9) 0.7500 0.55324(13) 0.0188(3) Uani 1 2 d S T P . .
C1 C 0.57741(8) 0.67377(7) 0.47579(12) 0.0189(2) Uani 1 1 d . . . . .
H1A H 0.5176(11) 0.6800(11) 0.4295(17) 0.023 Uiso 1 1 d . U . . .
H1B H 0.5746(11) 0.6245(10) 0.5337(15) 0.023 Uiso 1 1 d . U . . .
C3 C 0.74733(7) 0.57512(7) 0.45720(12) 0.01706(19) Uani 1 1 d . . . . .
H3 H 0.7042(11) 0.5446(10) 0.5163(15) 0.020 Uiso 1 1 d . U . . .
C4 C 0.80150(8) 0.50602(8) 0.37998(13) 0.0223(2) Uani 1 1 d . . . . .
H4A H 0.7584(4) 0.4721(6) 0.3295(10) 0.033 Uiso 1 1 calc R U . . .
H4B H 0.8346(7) 0.4701(6) 0.4413(6) 0.033 Uiso 1 1 calc R U . . .
H4C H 0.8453(7) 0.5328(3) 0.3211(10) 0.033 Uiso 1 1 calc R U . . .
C5 C 0.81329(8) 0.63140(8) 0.54140(13) 0.0224(2) Uani 1 1 d . . . . .
H5A H 0.8549(7) 0.6636(6) 0.4828(6) 0.034 Uiso 1 1 calc R U . . .
H5B H 0.8506(6) 0.5951(4) 0.6001(10) 0.034 Uiso 1 1 calc R U . . .
H5C H 0.7762(4) 0.6712(6) 0.5947(10) 0.034 Uiso 1 1 calc R U . . .
C6 C 0.60705(8) 0.57326(7) 0.23915(12) 0.0183(2) Uani 1 1 d . . . . .
H6 H 0.6572(12) 0.5452(10) 0.1895(16) 0.022 Uiso 1 1 d . U . . .
C7 C 0.54686(8) 0.62528(9) 0.14127(13) 0.0243(2) Uani 1 1 d . . . . .
H7A H 0.5002(7) 0.6560(7) 0.1891(5) 0.036 Uiso 1 1 calc R U . . .
H7B H 0.5175(7) 0.5875(4) 0.0798(9) 0.036 Uiso 1 1 calc R U . . .
H7C H 0.5857(4) 0.6645(6) 0.0943(10) 0.036 Uiso 1 1 calc R U . . .
C8 C 0.54832(8) 0.50483(8) 0.31212(15) 0.0259(3) Uani 1 1 d . . . . .
H8A H 0.5884(5) 0.4747(6) 0.3780(10) 0.039 Uiso 1 1 calc R U . . .
H8B H 0.5237(7) 0.4629(6) 0.2466(7) 0.039 Uiso 1 1 calc R U . . .
H8C H 0.4952(7) 0.5329(3) 0.3587(11) 0.039 Uiso 1 1 calc R U . . .
C15 C 0.55743(15) 0.73367(11) 0.6879(2) 0.0165(5) Uani 0.5 1 d . . P A -1
H15 H 0.5690 0.6723 0.7135 0.020 Uiso 0.5 1 calc R U P A -1
C16 C 0.44996(12) 0.7500 0.68698(18) 0.0228(3) Uani 1 2 d S T P . .
H16A H 0.4200 0.7884 0.6217 0.034 Uiso 0.5 1 d R U P A .
H16B H 0.4375 0.8101 0.6624 0.034 Uiso 0.5 1 d R U P . .
H16C H 0.4241 0.7385 0.7762 0.034 Uiso 0.5 1 d R U P . .
C17 C 0.6068(2) 0.79146(17) 0.7877(2) 0.0258(5) Uani 0.5 1 d . . P A -1
H17A H 0.6751 0.7817 0.7829 0.039 Uiso 0.5 1 calc R U P A -1
H17B H 0.5844 0.7782 0.8782 0.039 Uiso 0.5 1 calc R U P A -1
H17C H 0.5931 0.8519 0.7667 0.039 Uiso 0.5 1 calc R U P A -1

loop_
_atom_site_aniso_label
_atom_site_aniso_U_11
_atom_site_aniso_U_22
_atom_site_aniso_U_33
_atom_site_aniso_U_23
_atom_site_aniso_U_13
_atom_site_aniso_U_12
Ni 0.00612(8) 0.01248(9) 0.01092(9) 0.000 0.00175(5) 0.000
Cl1 0.01538(12) 0.01791(12) 0.02313(13) 0.00377(9) 0.00814(9) -0.00108(8)
P1 0.00776(11) 0.01306(12) 0.01683(13) 0.00117(9) 0.00197(8) -0.00055(8)
N 0.0114(5) 0.0348(7) 0.0102(5) 0.000 0.0021(4) 0.000
C1 0.0116(4) 0.0212(5) 0.0238(5) 0.0046(4) 0.0075(4) 0.0001(4)
C3 0.0135(4) 0.0166(5) 0.0211(5) 0.0043(4) 0.0005(4) 0.0006(3)
C4 0.0190(5) 0.0183(5) 0.0296(6) 0.0028(4) 0.0005(4) 0.0049(4)
C5 0.0191(5) 0.0214(5) 0.0266(6) 0.0025(4) -0.0063(4) 0.0024(4)
C6 0.0108(4) 0.0177(5) 0.0265(5) -0.0025(4) 0.0008(4) -0.0029(4)
C7 0.0155(5) 0.0266(6) 0.0309(6) -0.0036(5) -0.0065(4) -0.0012(4)
C8 0.0159(5) 0.0195(5) 0.0424(7) -0.0015(5) 0.0049(5) -0.0071(4)
C15 0.0215(8) 0.0156(16) 0.0124(7) -0.0001(6) 0.0053(6) -0.0021(6)
C16 0.0213(7) 0.0241(7) 0.0230(8) 0.000 0.0128(6) 0.000
C17 0.0342(13) 0.0283(12) 0.0149(9) -0.0040(9) 0.0014(9) -0.0055(10)

loop_
_atom_type_symbol
_atom_type_description
_atom_type_scat_dispersion_real
_atom_type_scat_dispersion_imag
_atom_type_scat_source
C C 0.0033 0.0016 'International Tables Vol C Tables 4.2.6.8 and 6.1.1.4'
H H 0.0000 0.0000 'International Tables Vol C Tables 4.2.6.8 and 6.1.1.4'
Cl Cl 0.1484 0.1585 'International Tables Vol C Tables 4.2.6.8 and 6.1.1.4'
N N 0.0061 0.0033 'International Tables Vol C Tables 4.2.6.8 and 6.1.1.4'
Ni Ni 0.3393 1.1124 'International Tables Vol C Tables 4.2.6.8 and 6.1.1.4'
P P 0.1023 0.0942 'International Tables Vol C Tables 4.2.6.8 and 6.1.1.4'

loop_
_geom_angle_atom_site_label_1
_geom_angle_atom_site_label_2
_geom_angle_atom_site_label_3
_geom_angle
_geom_angle_site_symmetry_1
_geom_angle_site_symmetry_3
Cl1 Ni Cl1 90.65(3) . 8_575
P1 Ni Cl1 176.828(13) 8_575 8_575
P1 Ni Cl1 86.72(3) . 8_575
P1 Ni Cl1 176.826(12) . .
P1 Ni Cl1 86.72(3) 8_575 .
P1 Ni P1 95.84(3) 8_575 .
C1 P1 Ni 118.29(4) . .
C1 P1 C3 101.20(6) . .
C3 P1 Ni 116.21(4) . .
C6 P1 Ni 111.62(5) . .
C6 P1 C1 102.03(6) . .
C6 P1 C3 105.77(6) . .
C1 N C1 108.82(13) 8_575 .
C1 N C15 103.92(10) . .
C1 N C15 120.95(11) 8_575 .
P1 C1 H1A 109.5(10) . .
P1 C1 H1B 103.8(10) . .
N C1 P1 111.98(8) . .
N C1 H1A 112.2(10) . .
N C1 H1B 109.6(9) . .
H1A C1 H1B 109.3(14) . .
P1 C3 H3 104.7(9) . .
C4 C3 P1 115.44(9) . .
C4 C3 H3 106.3(9) . .
C4 C3 C5 111.78(10) . .
C5 C3 P1 109.07(8) . .
C5 C3 H3 109.1(9) . .
C3 C4 H4A 109.5 . .
C3 C4 H4B 109.5 . .
C3 C4 H4C 109.5 . .
H4A C4 H4B 109.5 . .
H4A C4 H4C 109.5 . .
H4B C4 H4C 109.5 . .
C3 C5 H5A 109.5 . .
C3 C5 H5B 109.5 . .
C3 C5 H5C 109.5 . .
H5A C5 H5B 109.5 . .
H5A C5 H5C 109.5 . .
H5B C5 H5C 109.5 . .
P1 C6 H6 103.7(10) . .
C7 C6 P1 110.42(8) . .
C7 C6 H6 108.6(10) . .
C7 C6 C8 111.54(10) . .
C8 C6 P1 112.95(9) . .
C8 C6 H6 109.3(9) . .
C6 C7 H7A 109.5 . .
C6 C7 H7B 109.5 . .
C6 C7 H7C 109.5 . .
H7A C7 H7B 109.5 . .
H7A C7 H7C 109.5 . .
H7B C7 H7C 109.5 . .
C6 C8 H8A 109.5 . .
C6 C8 H8B 109.5 . .
C6 C8 H8C 109.5 . .
H8A C8 H8B 109.5 . .
H8A C8 H8C 109.5 . .
H8B C8 H8C 109.5 . .
N C15 H15 108.7 . .
N C15 C16 112.16(15) . .
N C15 C17 107.26(16) . .
C16 C15 H15 108.7 . .
C17 C15 H15 108.7 . .
C17 C15 C16 111.30(17) . .
C15 C16 H16A 122.0 . .
C15 C16 H16B 109.6 . .
C15 C16 H16C 109.5 . .
H16A C16 H16B 34.6 . .
H16A C16 H16C 123.7 . .
H16B C16 H16C 109.5 . .
C15 C17 H17A 109.5 . .
C15 C17 H17B 109.5 . .
C15 C17 H17C 109.5 . .
H17A C17 H17B 109.5 . .
H17A C17 H17C 109.5 . .
H17B C17 H17C 109.5 . .

loop_
_geom_bond_atom_site_label_1
_geom_bond_atom_site_label_2
_geom_bond_distance
_geom_bond_site_symmetry_2
Ni Cl1 2.2126(6) 8_575
Ni Cl1 2.2125(6) .
Ni P1 2.1793(6) 8_575
Ni P1 2.1794(6) .
P1 C1 1.8423(12) .
P1 C3 1.8569(12) .
P1 C6 1.8406(12) .
N C1 1.4540(15) .
N C1 1.4540(15) 8_575
N C15 1.505(2) .
C1 H1A 0.970(16) .
C1 H1B 0.959(16) .
C3 H3 0.973(16) .
C3 C4 1.5274(17) .
C3 C5 1.5306(17) .
C4 H4A 0.951(9) .
C4 H4B 0.951(9) .
C4 H4C 0.951(9) .
C5 H5A 0.970(10) .
C5 H5B 0.970(9) .
C5 H5C 0.970(9) .
C6 H6 0.971(16) .
C6 C7 1.5277(17) .
C6 C8 1.5329(17) .
C7 H7A 0.945(10) .
C7 H7B 0.945(10) .
C7 H7C 0.945(10) .
C8 H8A 0.986(10) .
C8 H8B 0.986(10) .
C8 H8C 0.986(10) .
C15 H15 1.0000 .
C15 C16 1.543(3) .
C15 C17 1.512(3) .
C16 H16A 0.9798 .
C16 H16B 0.9800 .
C16 H16C 0.9800 .
C17 H17A 0.9800 .
C17 H17B 0.9800 .
C17 H17C 0.9800 .

loop_
_geom_torsion_atom_site_label_1
_geom_torsion_atom_site_label_2
_geom_torsion_atom_site_label_3
_geom_torsion_atom_site_label_4
_geom_torsion
_geom_torsion_site_symmetry_1
Ni P1 C1 N -39.82(10) .
Ni P1 C3 C4 -79.62(9) .
Ni P1 C3 C5 47.20(9) .
Ni P1 C6 C7 -48.23(9) .
Ni P1 C6 C8 -173.90(7) .
C1 P1 C3 C4 150.89(8) .
C1 P1 C3 C5 -82.29(9) .
C1 P1 C6 C7 79.04(9) .
C1 P1 C6 C8 -46.63(9) .
C1 N C1 P1 82.75(12) 8_575
C1 N C15 C16 44.83(17) 8_575
C1 N C15 C16 -77.60(13) .
C1 N C15 C17 -77.7(2) 8_575
C1 N C15 C17 159.91(16) .
C3 P1 C1 N 88.34(9) .
C3 P1 C6 C7 -175.51(8) .
C3 P1 C6 C8 58.83(9) .
C6 P1 C1 N -162.66(8) .
C6 P1 C3 C4 44.83(9) .
C6 P1 C3 C5 171.65(8) .
C15 N C1 P1 -147.14(11) .
